data_7006667
loop_
_publ_author_name
'Mullins, Sarah M.'
'Bergman, Robert G.'
'Arnold, John'

_publ_section_title
;
 Olefination and group transfer reactions of an electron deficient
 tantalum methylidene complex.
;
_journal_issue 1
_journal_name_full 'Dalton transactions (Cambridge, England : 2003)'
_journal_page_first 203
_journal_page_last 212
_journal_paper_doi 10.1039/b512741f
_journal_year 2006
_chemical_formula_moiety 'C30 H55 N4 Si4 Ta '
_chemical_formula_sum 'C30 H55 N4 Si4 Ta'
_chemical_formula_weight 765.08
_space_group_IT_number 15
_symmetry_cell_setting monoclinic
_symmetry_Int_Tables_number 15
_symmetry_space_group_name_Hall '-C 2yc'
_symmetry_space_group_name_H-M 'C 1 2/c 1'
_audit_creation_date 'Tue Oct 4 11:14:39 2005'
_audit_creation_method 'by teXsan'
_cell_angle_alpha 90
_cell_angle_beta 128.625(1)
_cell_angle_gamma 90
_cell_formula_units_Z 4
_cell_length_a 28.2182(1)
_cell_length_b 8.7227(1)
_cell_length_c 19.8359(1)
_cell_measurement_reflns_used 8042
_cell_measurement_temperature 155.2
_cell_measurement_theta_max 26.0
_cell_measurement_theta_min 2.5
_cell_volume 3814.36(7)
_computing_cell_refinement 'Bruker-AXS SAINT v6.40'
_computing_data_collection 'Bruker-AXS SMART v5.054'
_computing_data_reduction 'Bruker-AXS SAINT v6.40'
_computing_publication_material teXsan
_computing_structure_refinement teXsan
_computing_structure_solution SIR92
_diffrn_measured_fraction_theta_full 0.99
_diffrn_measured_fraction_theta_max 0.8981
_diffrn_measurement_device_type 'Bruker SMART 1000'
_diffrn_measurement_method \w-scans
_diffrn_radiation_type 'Mo K\a'
_diffrn_radiation_wavelength 0.7107
_diffrn_reflns_av_R_equivalents 0.027
_diffrn_reflns_limit_h_max 34
_diffrn_reflns_limit_h_min 0
_diffrn_reflns_limit_k_max 10
_diffrn_reflns_limit_k_min -10
_diffrn_reflns_limit_l_max 19
_diffrn_reflns_limit_l_min -24
_diffrn_reflns_number 10633
_diffrn_reflns_theta_full 24.7
_diffrn_reflns_theta_max 26.17
_diffrn_standards_decay_% 0
_diffrn_standards_interval_count 0
_diffrn_standards_interval_time 0
_diffrn_standards_number 0
_exptl_absorpt_coefficient_mu 3.026
_exptl_absorpt_correction_T_max 0.640
_exptl_absorpt_correction_T_min 0.450
_exptl_absorpt_correction_type empirical
_exptl_absorpt_process_details 'Blessing, 1995'
_exptl_crystal_colour orange
_exptl_crystal_density_diffrn 1.332
_exptl_crystal_density_method 'not measured'
_exptl_crystal_description blocklike
_exptl_crystal_F_000 1568.00
_exptl_crystal_size_max 0.300
_exptl_crystal_size_mid 0.200
_exptl_crystal_size_min 0.200
_refine_diff_density_max 1.60
_refine_diff_density_min -0.96
_refine_ls_extinction_method none
_refine_ls_goodness_of_fit_ref 1.198
_refine_ls_hydrogen_treatment constr
_refine_ls_number_parameters 177
_refine_ls_number_reflns 2922
_refine_ls_R_factor_all 0.0365
_refine_ls_R_factor_gt 0.0288
_refine_ls_shift/su_max 0.0008
_refine_ls_structure_factor_coef F
_refine_ls_weighting_details 'w = 1/[\s^2^(Fo) + 0.00022|Fo|^2^]'
_refine_ls_weighting_scheme calc
_refine_ls_wR_factor_all 0.0406
_refine_ls_wR_factor_ref 0.0378
_reflns_number_gt 2922
_reflns_number_total 3429
_reflns_threshold_expression F^2^>3.0\s(F^2^)
_cod_data_source_file b512741f.txt
_cod_data_source_block a_tantalum_methyl_methylid
_cod_original_cell_volume 3814.35(6)
_cod_original_sg_symbol_H-M 'C 2/c '
_cod_original_formula_sum 'C30 H55 N4 Si4 Ta '
_cod_database_code 7006667

loop_
_symmetry_equiv_pos_as_xyz
x,y,z
-x,y,1/2-z
-x,-y,-z
x,-y,1/2+z
1/2+x,1/2+y,z
1/2-x,1/2+y,1/2-z
1/2-x,1/2-y,-z
1/2+x,1/2-y,1/2+z

loop_
_atom_site_label
_atom_site_type_symbol
_atom_site_fract_x
_atom_site_fract_y
_atom_site_fract_z
_atom_site_U_iso_or_equiv
_atom_site_adp_type
_atom_site_occupancy
_atom_site_calc_flag
_atom_site_refinement_flags
_atom_site_disorder_assembly
_atom_site_disorder_group
Ta1 Ta 0.000 0.02908(3) 0.250 0.03353(7) Uani 1.00 d S . .
Si2 Si -0.03809(5) 0.3427(1) 0.33689(7) 0.0354(3) Uani 1.00 d . . .
Si3 Si 0.15826(5) -0.0240(2) 0.43272(8) 0.0367(3) Uani 1.00 d . . .
N1 N 0.0104(1) 0.2188(4) 0.3360(2) 0.0299(9) Uani 1.00 d . . .
N2 N 0.0892(1) 0.0746(4) 0.3736(2) 0.0288(8) Uani 1.00 d . . .
C1 C -0.0386(2) -0.1167(6) 0.2845(4) 0.062(2) Uani 1.00 d . . .
C2 C -0.0952(2) 0.4088(7) 0.2231(3) 0.057(2) Uani 1.00 d . . .
C3 C 0.0008(2) 0.5144(6) 0.4053(4) 0.048(1) Uani 1.00 d . . .
C4 C -0.0742(3) 0.2387(7) 0.3755(4) 0.067(2) Uani 1.00 d . . .
C5 C 0.2210(2) 0.0690(7) 0.5363(3) 0.055(1) Uani 1.00 d . . .
C6 C 0.1466(3) -0.2194(7) 0.4545(5) 0.080(2) Uani 1.00 d . . .
C7 C 0.1851(2) -0.0294(8) 0.3672(4) 0.067(2) Uani 1.00 d . . .
C8 C 0.0669(2) 0.1787(5) 0.3973(2) 0.028(1) Uani 1.00 d . . .
C9 C 0.1040(2) 0.2381(5) 0.4881(2) 0.031(1) Uani 1.00 d . . .
C10 C 0.1396(2) 0.3679(5) 0.5135(3) 0.041(1) Uani 1.00 d . . .
C11 C 0.1743(2) 0.4166(7) 0.5986(3) 0.050(1) Uani 1.00 d . . .
C12 C 0.1752(2) 0.3368(6) 0.6595(3) 0.048(1) Uani 1.00 d . . .
C13 C 0.1389(2) 0.2099(7) 0.6331(3) 0.053(2) Uani 1.00 d . . .
C14 C 0.1030(2) 0.1604(6) 0.5485(3) 0.044(1) Uani 1.00 d . . .
C15 C 0.2163(3) 0.3893(9) 0.7534(3) 0.077(2) Uani 1.00 d . . .
H1 H -0.115 0.323 0.186 0.069 Uiso 1.00 calc . . .
H2 H -0.075 0.464 0.206 0.069 Uiso 1.00 calc . . .
H3 H -0.124 0.473 0.219 0.069 Uiso 1.00 calc . . .
H4 H -0.029 0.587 0.394 0.058 Uiso 1.00 calc . . .
H5 H 0.025 0.559 0.393 0.058 Uiso 1.00 calc . . .
H6 H 0.026 0.486 0.464 0.058 Uiso 1.00 calc . . .
H7 H -0.099 0.307 0.379 0.081 Uiso 1.00 calc . . .
H8 H -0.099 0.158 0.337 0.081 Uiso 1.00 calc . . .
H9 H -0.044 0.197 0.431 0.081 Uiso 1.00 calc . . .
H10 H 0.229 0.168 0.525 0.066 Uiso 1.00 calc . . .
H11 H 0.210 0.079 0.572 0.066 Uiso 1.00 calc . . .
H12 H 0.257 0.008 0.565 0.066 Uiso 1.00 calc . . .
H13 H 0.137 -0.215 0.492 0.096 Uiso 1.00 calc . . .
H14 H 0.183 -0.277 0.480 0.096 Uiso 1.00 calc . . .
H15 H 0.114 -0.267 0.402 0.096 Uiso 1.00 calc . . .
H16 H 0.219 -0.095 0.394 0.080 Uiso 1.00 calc . . .
H17 H 0.153 -0.067 0.311 0.080 Uiso 1.00 calc . . .
H18 H 0.196 0.071 0.363 0.080 Uiso 1.00 calc . . .
H19 H 0.140 0.423 0.473 0.049 Uiso 1.00 calc . . .
H20 H 0.198 0.507 0.615 0.060 Uiso 1.00 calc . . .
H21 H 0.138 0.155 0.674 0.064 Uiso 1.00 calc . . .
H22 H 0.078 0.073 0.532 0.053 Uiso 1.00 calc . . .
H23 H 0.257 0.358 0.781 0.092 Uiso 1.00 calc . . .
H24 H 0.215 0.498 0.756 0.092 Uiso 1.00 calc . . .
H25 H 0.203 0.344 0.783 0.092 Uiso 1.00 calc . . .

loop_
_atom_site_aniso_label
_atom_site_aniso_U_11
_atom_site_aniso_U_22
_atom_site_aniso_U_33
_atom_site_aniso_U_12
_atom_site_aniso_U_13
_atom_site_aniso_U_23
Ta1 0.0314(1) 0.0290(2) 0.0247(1) -0.000 0.0100(1) 0.001
Si2 0.0332(6) 0.0396(7) 0.0315(6) 0.0042(5) 0.0192(5) 0.0003(5)
Si3 0.0249(5) 0.0396(7) 0.0326(6) 0.0043(5) 0.0117(5) 0.0038(5)
N1 0.028(2) 0.032(2) 0.024(2) -0.000(1) 0.013(1) 0.001(1)
N2 0.027(2) 0.032(2) 0.021(2) 0.002(1) 0.011(1) 0.002(1)
C1 0.039(3) 0.046(3) 0.066(3) -0.010(2) 0.016(3) 0.019(3)
C2 0.051(3) 0.067(4) 0.038(3) 0.027(3) 0.020(2) 0.002(3)
C3 0.053(3) 0.046(3) 0.048(3) 0.008(2) 0.032(3) 0.001(2)
C4 0.066(3) 0.066(4) 0.096(5) -0.008(3) 0.064(4) -0.011(3)
C5 0.025(2) 0.080(4) 0.038(3) 0.006(2) 0.008(2) -0.002(3)
C6 0.047(3) 0.050(4) 0.102(5) 0.015(3) 0.026(3) 0.034(3)
C7 0.038(3) 0.105(5) 0.053(3) 0.013(3) 0.026(3) -0.014(3)
C8 0.026(2) 0.028(2) 0.025(2) -0.005(2) 0.013(2) 0.005(2)
C9 0.028(2) 0.035(2) 0.025(2) -0.001(2) 0.015(2) 0.000(2)
C10 0.041(2) 0.042(3) 0.030(2) -0.007(2) 0.017(2) 0.002(2)
C11 0.043(3) 0.054(3) 0.041(3) -0.015(2) 0.020(2) -0.014(2)
C12 0.039(2) 0.069(4) 0.030(2) -0.002(2) 0.017(2) -0.008(2)
C13 0.050(3) 0.080(4) 0.026(2) -0.006(3) 0.022(2) 0.002(2)
C14 0.042(2) 0.052(3) 0.034(2) -0.013(2) 0.021(2) -0.001(2)
C15 0.062(4) 0.118(6) 0.033(3) -0.018(4) 0.021(3) -0.032(3)

loop_
_atom_type_symbol
_atom_type_description
_atom_type_scat_dispersion_real
_atom_type_scat_dispersion_imag
_atom_type_scat_source
C C 0.003 0.002
;International Tables for Crystallography
(1992, Vol. C, Tables 4.2.6.8 and 6.1.1.1)
;
H H 0.000 0.000
;International Tables for Crystallography
(1992, Vol. C, Table 6.1.1.2)
;
N N 0.006 0.003
;International Tables for Crystallography
(1992, Vol. C, Tables 4.2.6.8 and 6.1.1.1)
;
Si Si 0.082 0.070
;International Tables for Crystallography
(1992, Vol. C, Tables 4.2.6.8 and 6.1.1.1)
;
Ta Ta -0.705 6.523
;International Tables for Crystallography
(1992, Vol. C, Tables 4.2.6.8 and 6.1.1.1)
;

loop_
_geom_angle_atom_site_label_1
_geom_angle_atom_site_label_2
_geom_angle_atom_site_label_3
_geom_angle
_geom_angle_site_symmetry_1
_geom_angle_site_symmetry_2
_geom_angle_site_symmetry_3
_geom_angle_publ_flag
N1 TA1 N1 85.9(2) . 1_555 2_555 ?
N1 TA1 N2 60.4(1) . . . ?
N1 TA1 N2 103.2(1) . 1_555 2_555 ?
N1 TA1 C1 92.7(2) . . . ?
N1 TA1 C1 149.4(2) . 1_555 2_555 ?
N2 TA1 N2 159.1(2) . 1_555 2_555 ?
N2 TA1 C1 102.6(2) . . . ?
N2 TA1 C1 90.4(2) . 1_555 2_555 ?
C1 TA1 C1 103.3(4) . 1_555 2_555 ?
N1 SI2 C2 105.6(2) . . . ?
N1 SI2 C3 113.4(2) . . . ?
N1 SI2 C4 109.7(2) . . . ?
C2 SI2 C3 107.8(3) . . . ?
C2 SI2 C4 111.7(3) . . . ?
C3 SI2 C4 108.7(3) . . . ?
N2 SI3 C5 114.8(2) . . . ?
N2 SI3 C6 109.1(2) . . . ?
N2 SI3 C7 108.1(2) . . . ?
C5 SI3 C6 109.3(3) . . . ?
C5 SI3 C7 105.1(3) . . . ?
C6 SI3 C7 110.4(3) . . . ?
TA1 N1 SI2 136.5(2) . . . ?
TA1 N1 C8 90.9(3) . . . ?
SI2 N1 C8 131.2(3) . . . ?
TA1 N2 SI3 133.0(2) . . . ?
TA1 N2 C8 93.0(2) . . . ?
SI3 N2 C8 131.7(3) . . . ?
N1 C8 N2 114.7(3) . . . ?
N1 C8 C9 123.7(4) . . . ?
N2 C8 C9 121.6(3) . . . ?
C8 C9 C10 121.6(4) . . . ?
C8 C9 C14 119.4(4) . . . ?
C10 C9 C14 119.0(4) . . . ?
C9 C10 C11 119.6(4) . . . ?
C10 C11 C12 121.6(5) . . . ?
C11 C12 C13 118.2(4) . . . ?
C11 C12 C15 120.2(5) . . . ?
C13 C12 C15 121.6(5) . . . ?
C12 C13 C14 121.5(4) . . . ?
C9 C14 C13 120.0(4) . . . ?
SI2 C2 H1 109.480 . . . no
SI2 C2 H2 109.471 . . . no
SI2 C2 H3 109.467 . . . no
H1 C2 H2 109.479 . . . no
H1 C2 H3 109.473 . . . no
H2 C2 H3 109.456 . . . no
SI2 C3 H4 109.473 . . . no
SI2 C3 H5 109.468 . . . no
SI2 C3 H6 109.469 . . . no
H4 C3 H5 109.473 . . . no
H4 C3 H6 109.476 . . . no
H5 C3 H6 109.468 . . . no
SI2 C4 H7 109.471 . . . no
SI2 C4 H8 109.479 . . . no
SI2 C4 H9 109.476 . . . no
H7 C4 H8 109.468 . . . no
H7 C4 H9 109.462 . . . no
H8 C4 H9 109.472 . . . no
SI3 C5 H10 109.475 . . . no
SI3 C5 H11 109.466 . . . no
SI3 C5 H12 109.467 . . . no
H10 C5 H11 109.476 . . . no
H10 C5 H12 109.478 . . . no
H11 C5 H12 109.465 . . . no
SI3 C6 H13 109.465 . . . no
SI3 C6 H14 109.458 . . . no
SI3 C6 H15 109.465 . . . no
H13 C6 H14 109.476 . . . no
H13 C6 H15 109.487 . . . no
H14 C6 H15 109.477 . . . no
SI3 C7 H16 109.477 . . . no
SI3 C7 H17 109.469 . . . no
SI3 C7 H18 109.467 . . . no
H16 C7 H17 109.478 . . . no
H16 C7 H18 109.475 . . . no
H17 C7 H18 109.462 . . . no
C9 C10 H19 120.207 . . . no
C11 C10 H19 120.203 . . . no
C10 C11 H20 119.184 . . . no
C12 C11 H20 119.181 . . . no
C12 C13 H21 119.239 . . . no
C14 C13 H21 119.243 . . . no
C9 C14 H22 120.004 . . . no
C13 C14 H22 120.001 . . . no
C12 C15 H23 109.466 . . . no
C12 C15 H24 109.464 . . . no
C12 C15 H25 109.465 . . . no
H23 C15 H24 109.480 . . . no
H23 C15 H25 109.478 . . . no
H24 C15 H25 109.475 . . . no

loop_
_geom_bond_atom_site_label_1
_geom_bond_atom_site_label_2
_geom_bond_distance
_geom_bond_site_symmetry_1
_geom_bond_site_symmetry_2
_geom_bond_publ_flag
TA1 N1 2.261(3) . . yes
TA1 N1 2.261(3) . 2_555 yes
TA1 N2 2.191(3) . . yes
TA1 N2 2.191(3) . 2_555 yes
TA1 C1 2.050(5) . . yes
TA1 C1 2.050(5) . 2_555 yes
SI2 N1 1.752(4) . . yes
SI2 C2 1.867(5) . . yes
SI2 C3 1.851(6) . . yes
SI2 C4 1.851(6) . . yes
SI3 N2 1.749(3) . . yes
SI3 C5 1.863(5) . . yes
SI3 C6 1.837(6) . . yes
SI3 C7 1.869(6) . . yes
N1 C8 1.312(5) . . yes
N2 C8 1.348(5) . . yes
C8 C9 1.500(5) . . yes
C9 C10 1.384(6) . . yes
C9 C14 1.393(6) . . yes
C10 C11 1.387(6) . . yes
C11 C12 1.380(7) . . yes
C12 C13 1.372(8) . . yes
C12 C15 1.527(6) . . yes
C13 C14 1.380(6) . . yes
C2 H1 0.950 . . no
C2 H2 0.950 . . no
C2 H3 0.950 . . no
C3 H4 0.950 . . no
C3 H5 0.950 . . no
C3 H6 0.950 . . no
C4 H7 0.950 . . no
C4 H8 0.950 . . no
C4 H9 0.950 . . no
C5 H10 0.950 . . no
C5 H11 0.950 . . no
C5 H12 0.950 . . no
C6 H13 0.950 . . no
C6 H14 0.950 . . no
C6 H15 0.950 . . no
C7 H16 0.950 . . no
C7 H17 0.950 . . no
C7 H18 0.950 . . no
C10 H19 0.950 . . no
C11 H20 0.950 . . no
C13 H21 0.950 . . no
C14 H22 0.950 . . no
C15 H23 0.950 . . no
C15 H24 0.950 . . no
C15 H25 0.950 . . no

loop_
_geom_contact_atom_site_label_1
_geom_contact_atom_site_label_2
_geom_contact_distance
_geom_contact_site_symmetry_1
_geom_contact_site_symmetry_2
_geom_contact_publ_flag
C1 C3 3.742(7) . 1_545 ?
C3 C3 3.794(10) . 3_566 ?
C5 C15 3.711(7) . 6_546 ?
C6 C10 3.828(7) . 1_545 ?
C7 C11 3.718(8) . 7_556 ?

loop_
_geom_torsion_atom_site_label_1
_geom_torsion_atom_site_label_2
_geom_torsion_atom_site_label_3
_geom_torsion_atom_site_label_4
_geom_torsion
_geom_torsion_site_symmetry_1
_geom_torsion_site_symmetry_2
_geom_torsion_site_symmetry_3
_geom_torsion_site_symmetry_4
_geom_torsion_publ_flag
TA1 N1 SI2 C2 -42.6(3) 1_555 1_555 1_555 1_555 yes
TA1 N1 SI2 C3 -160.4(3) 1_555 1_555 1_555 1_555 yes
TA1 N1 SI2 C4 77.9(3) 1_555 1_555 1_555 1_555 yes
TA1 N1 C8 N2 9.8(3) 1_555 1_555 1_555 1_555 yes
TA1 N1 C8 C9 -168.1(3) 1_555 1_555 1_555 1_555 yes
TA1 N1 SI2 C2 -42.6(3) 1_555 2_555 2_555 2_555 yes
TA1 N1 SI2 C3 -160.4(3) 1_555 2_555 2_555 2_555 yes
TA1 N1 SI2 C4 77.9(3) 1_555 2_555 2_555 2_555 yes
TA1 N1 C8 N2 9.8(3) 1_555 2_555 2_555 2_555 yes
TA1 N1 C8 C9 -168.1(3) 1_555 2_555 2_555 2_555 yes
TA1 N2 SI3 C5 -179.9(3) 1_555 1_555 1_555 1_555 yes
TA1 N2 SI3 C6 -56.9(4) 1_555 1_555 1_555 1_555 yes
TA1 N2 SI3 C7 63.2(3) 1_555 1_555 1_555 1_555 yes
TA1 N2 C8 N1 -10.1(3) 1_555 1_555 1_555 1_555 yes
TA1 N2 C8 C9 167.8(3) 1_555 1_555 1_555 1_555 yes
TA1 N2 SI3 C5 -179.9(3) 1_555 2_555 2_555 2_555 yes
TA1 N2 SI3 C6 -56.9(4) 1_555 2_555 2_555 2_555 yes
TA1 N2 SI3 C7 63.2(3) 1_555 2_555 2_555 2_555 yes
TA1 N2 C8 N1 -10.1(3) 1_555 2_555 2_555 2_555 yes
TA1 N2 C8 C9 167.8(3) 1_555 2_555 2_555 2_555 yes
SI2 N1 TA1 N1 79.4(2) 1_555 1_555 1_555 2_555 yes
SI2 N1 TA1 N2 -172.9(3) 1_555 1_555 1_555 1_555 yes
SI2 N1 TA1 N2 21.1(3) 1_555 1_555 1_555 2_555 yes
SI2 N1 TA1 C1 -69.9(3) 1_555 1_555 1_555 1_555 yes
SI2 N1 TA1 C1 167.8(4) 1_555 1_555 1_555 2_555 yes
SI2 N1 C8 N2 177.5(3) 1_555 1_555 1_555 1_555 yes
SI2 N1 C8 C9 -0.4(6) 1_555 1_555 1_555 1_555 yes
SI3 N2 TA1 N1 169.8(3) 1_555 1_555 1_555 1_555 yes
SI3 N2 TA1 N1 -112.8(2) 1_555 1_555 1_555 2_555 yes
SI3 N2 TA1 N2 -148.9(2) 1_555 1_555 1_555 2_555 yes
SI3 N2 TA1 C1 83.8(3) 1_555 1_555 1_555 1_555 yes
SI3 N2 TA1 C1 -19.9(3) 1_555 1_555 1_555 2_555 yes
SI3 N2 C8 N1 -174.1(3) 1_555 1_555 1_555 1_555 yes
SI3 N2 C8 C9 3.8(6) 1_555 1_555 1_555 1_555 yes
N1 TA1 N1 C8 -114.0(3) 1_555 1_555 2_555 2_555 yes
N1 TA1 N2 C8 6.1(2) 1_555 1_555 1_555 1_555 yes
N1 TA1 N2 C8 83.5(2) 1_555 1_555 2_555 2_555 yes
N1 C8 C9 C10 -91.3(5) 1_555 1_555 1_555 1_555 yes
N1 C8 C9 C14 89.2(5) 1_555 1_555 1_555 1_555 yes
N2 TA1 N1 C8 -6.3(2) 1_555 1_555 1_555 1_555 yes
N2 TA1 N1 C8 -172.3(2) 1_555 1_555 2_555 2_555 yes
N2 TA1 N2 C8 47.4(2) 1_555 1_555 2_555 2_555 yes
N2 C8 C9 C10 91.0(5) 1_555 1_555 1_555 1_555 yes
N2 C8 C9 C14 -88.6(5) 1_555 1_555 1_555 1_555 yes
C1 TA1 N1 C8 96.7(3) 1_555 1_555 1_555 1_555 yes
C1 TA1 N1 C8 -25.5(5) 1_555 1_555 2_555 2_555 yes
C1 TA1 N2 C8 -79.8(3) 1_555 1_555 1_555 1_555 yes
C1 TA1 N2 C8 176.4(3) 1_555 1_555 2_555 2_555 yes
C2 SI2 N1 C8 155.4(4) 1_555 1_555 1_555 1_555 yes
C3 SI2 N1 C8 37.6(4) 1_555 1_555 1_555 1_555 yes
C4 SI2 N1 C8 -84.2(4) 1_555 1_555 1_555 1_555 yes
C5 SI3 N2 C8 -22.0(5) 1_555 1_555 1_555 1_555 yes
C6 SI3 N2 C8 101.0(4) 1_555 1_555 1_555 1_555 yes
C7 SI3 N2 C8 -138.9(4) 1_555 1_555 1_555 1_555 yes
C8 C9 C10 C11 -178.5(4) 1_555 1_555 1_555 1_555 yes
C8 C9 C14 C13 177.2(5) 1_555 1_555 1_555 1_555 yes
C9 C10 C11 C12 1.4(8) 1_555 1_555 1_555 1_555 yes
C9 C14 C13 C12 1.2(8) 1_555 1_555 1_555 1_555 yes
C10 C9 C14 C13 -2.3(7) 1_555 1_555 1_555 1_555 yes
C10 C11 C12 C13 -2.5(8) 1_555 1_555 1_555 1_555 yes
C10 C11 C12 C15 177.0(5) 1_555 1_555 1_555 1_555 yes
C11 C10 C9 C14 1.0(7) 1_555 1_555 1_555 1_555 yes
C11 C12 C13 C14 1.2(8) 1_555 1_555 1_555 1_555 yes
C14 C13 C12 C15 -178.3(5) 1_555 1_555 1_555 1_555 yes
